data_7218773
loop_
_publ_author_name
'Jacobs, Ayesha'
'Amombo Noa, Francoise M.'

_publ_section_title
;
 Co-crystals and co-crystal hydrates of vanillic acid
;
_journal_issue 1
_journal_name_full CrystEngComm
_journal_page_first 98
_journal_paper_doi 10.1039/C4CE01795A
_journal_volume 17
_journal_year 2015
_chemical_formula_sum 'C15 H20 N4 O8'
_chemical_formula_weight 384.35
_chemical_name_systematic
; 
 vanillic acid theobromine co-crystal dihydrate 
;
_space_group_IT_number 2
_symmetry_cell_setting triclinic
_symmetry_space_group_name_Hall '-P 1'
_symmetry_space_group_name_H-M 'P -1'
_atom_sites_solution_hydrogens geom
_atom_sites_solution_primary direct
_atom_sites_solution_secondary difmap
_audit_creation_method SHELXL-97
_cell_angle_alpha 102.82(3)
_cell_angle_beta 97.46(3)
_cell_angle_gamma 93.98(3)
_cell_formula_units_Z 2
_cell_length_a 8.2148(16)
_cell_length_b 8.2504(17)
_cell_length_c 13.132(3)
_cell_measurement_reflns_used 7070
_cell_measurement_temperature 173(2)
_cell_measurement_theta_max 27.13
_cell_measurement_theta_min 1.61
_cell_volume 856.0(3)
_computing_cell_refinement 'SAINT-Plus (Bruker, 2004)'
_computing_data_collection 'APEX2 (Bruker, 2005)'
_computing_data_reduction 'SAINT-Plus and XPREP (Bruker 2004)'
_computing_molecular_graphics 'X-seed (Barbour, 1999)'
_computing_publication_material 'SHELXL-97 (Sheldrick, 1997)'
_computing_structure_refinement 'SHELXL-97 (Sheldrick, 1997)'
_computing_structure_solution 'SHELXS-97 (Sheldrick, 1990)'
_diffrn_ambient_temperature 173(2)
_diffrn_measured_fraction_theta_full 0.993
_diffrn_measured_fraction_theta_max 0.993
_diffrn_measurement_device_type 'Bruker Kappa Duo Apex II diffractometer'
_diffrn_measurement_method '1.2\% \f scans and \w scans'
_diffrn_radiation_monochromator graphite
_diffrn_radiation_source 'fine-focus sealed tube'
_diffrn_radiation_type MoK\a
_diffrn_radiation_wavelength 0.71073
_diffrn_reflns_av_R_equivalents 0.0195
_diffrn_reflns_av_sigmaI/netI 0.0318
_diffrn_reflns_limit_h_max 10
_diffrn_reflns_limit_h_min -10
_diffrn_reflns_limit_k_max 10
_diffrn_reflns_limit_k_min -10
_diffrn_reflns_limit_l_max 16
_diffrn_reflns_limit_l_min -16
_diffrn_reflns_number 7070
_diffrn_reflns_theta_full 27.13
_diffrn_reflns_theta_max 27.13
_diffrn_reflns_theta_min 1.61
_exptl_absorpt_coefficient_mu 0.122
_exptl_absorpt_correction_T_max 0.994
_exptl_absorpt_correction_T_min 0.878
_exptl_absorpt_correction_type multi-scan
_exptl_absorpt_process_details 'Bruker SADABS'
_exptl_crystal_colour colourless
_exptl_crystal_density_diffrn 1.491
_exptl_crystal_density_method 'not measured'
_exptl_crystal_description rectangle
_exptl_crystal_F_000 404
_exptl_crystal_recrystallization_method 'Re-crystallisation from solvent: water'
_exptl_crystal_size_max 0.53
_exptl_crystal_size_mid 0.11
_exptl_crystal_size_min 0.05
_refine_diff_density_max 0.260
_refine_diff_density_min -0.236
_refine_diff_density_rms 0.051
_refine_ls_extinction_method none
_refine_ls_goodness_of_fit_ref 1.027
_refine_ls_hydrogen_treatment noref
_refine_ls_matrix_type full
_refine_ls_number_parameters 275
_refine_ls_number_reflns 3767
_refine_ls_number_restraints 0
_refine_ls_restrained_S_all 1.027
_refine_ls_R_factor_all 0.0609
_refine_ls_R_factor_gt 0.0415
_refine_ls_shift/su_max 0.000
_refine_ls_shift/su_mean 0.000
_refine_ls_structure_factor_coef Fsqd
_refine_ls_weighting_details 'calc w=1/[\s^2^(Fo^2^)+(0.0595P)^2^+0.1568P] where P=(Fo^2^+2Fc^2^)/3'
_refine_ls_weighting_scheme calc
_refine_ls_wR_factor_gt 0.1045
_refine_ls_wR_factor_ref 0.1156
_reflns_number_gt 2804
_reflns_number_total 3767
_reflns_threshold_expression >2sigma(I)
_cod_data_source_file c4ce01795a2.cif
_cod_data_source_block c:
_cod_depositor_comments
;
The following automatic conversions were performed:

'_symmetry_cell_setting' value 'Triclinic' changed to 'triclinic'
according to
/usr/data/users/saulius/crontab/automatic-downloads/rss-feeds/RSC/lib/dictionaries/cif_core.dic
dictionary named 'cif_core.dic' version 2.4.2 from 2011-04-26.

Automatic conversion script
Id: cif_fix_values 2827 2014-09-09 07:05:25Z andrius 

 Adding full bibliography for 7218771--7218777.cif.
;
_cod_original_cell_volume 856.1(3)
_cod_original_sg_symbol_H-M P-1
_cod_database_code 7218773

loop_
_symmetry_equiv_pos_as_xyz
'x, y, z'
'-x, -y, -z'

loop_
_atom_site_label
_atom_site_type_symbol
_atom_site_fract_x
_atom_site_fract_y
_atom_site_fract_z
_atom_site_U_iso_or_equiv
_atom_site_adp_type
_atom_site_occupancy
_atom_site_symmetry_multiplicity
_atom_site_calc_flag
_atom_site_refinement_flags
O1 O 0.22071(15) 0.19748(14) 0.60850(10) 0.0302(3) Uani 1 1 d .
C1 C 0.07437(18) -0.0109(2) 0.66930(13) 0.0221(3) Uani 1 1 d .
H1A H 0.284(3) 0.211(3) 0.5559(19) 0.056(7) Uiso 1 1 d .
H5 H -0.183(3) -0.279(3) 0.8808(19) 0.059(7) Uiso 1 1 d .
H6B H 0.064(4) 0.553(4) 0.884(2) 0.089(10) Uiso 1 1 d .
H6A H 0.217(3) 0.646(3) 0.876(2) 0.068(8) Uiso 1 1 d .
H5A H -0.235(3) -0.569(4) 0.851(2) 0.072(9) Uiso 1 1 d .
O2 O 0.20876(14) -0.06804(14) 0.51814(9) 0.0302(3) Uani 1 1 d .
C2 C 0.04348(19) 0.1037(2) 0.75802(13) 0.0244(3) Uani 1 1 d .
H2 H 0.0801 0.2189 0.7686 0.029 Uiso 1 1 calc R
O3 O -0.17755(15) -0.16967(16) 0.88890(10) 0.0308(3) Uani 1 1 d .
C3 C -0.04146(19) 0.0486(2) 0.83120(13) 0.0250(4) Uani 1 1 d .
H3 H -0.0618 0.1263 0.8922 0.030 Uiso 1 1 calc R
O4 O -0.13429(15) -0.39440(14) 0.71517(9) 0.0294(3) Uani 1 1 d .
C4 C -0.09641(18) -0.1188(2) 0.81547(13) 0.0232(3) Uani 1 1 d .
O5 O -0.17947(16) -0.49412(16) 0.90195(12) 0.0324(3) Uani 1 1 d .
C5 C -0.07006(18) -0.23358(19) 0.72391(13) 0.0220(3) Uani 1 1 d .
H5B H -0.184(3) -0.524(3) 0.9588(19) 0.047(7) Uiso 1 1 d .
O6 O 0.16858(18) 0.56627(18) 0.90179(12) 0.0396(3) Uani 1 1 d .
H17 H 0.334(3) -0.029(2) 0.4113(17) 0.041(6) Uiso 1 1 d .
C6 C 0.01607(18) -0.17986(19) 0.65196(12) 0.0218(3) Uani 1 1 d .
H6 H 0.0358 -0.2574 0.5907 0.026 Uiso 1 1 calc R
O7 O 0.36558(14) -0.26315(13) 0.26350(9) 0.0269(3) Uani 1 1 d .
C7 C -0.1118(2) -0.5177(2) 0.62399(15) 0.0334(4) Uani 1 1 d .
H7A H -0.1558 -0.4829 0.5601 0.050 Uiso 1 1 calc R
H7C H -0.1702 -0.6249 0.6249 0.050 Uiso 1 1 calc R
H7B H 0.0062 -0.5297 0.6245 0.050 Uiso 1 1 calc R
O8 O 0.40014(14) 0.26631(14) 0.46665(9) 0.0286(3) Uani 1 1 d .
C8 C 0.17266(18) 0.0358(2) 0.59157(13) 0.0226(3) Uani 1 1 d .
C9 C 0.41773(18) -0.11592(19) 0.27560(12) 0.0203(3) Uani 1 1 d .
C10 C 0.50911(18) -0.04254(19) 0.20931(12) 0.0212(3) Uani 1 1 d .
N11 N 0.57288(16) -0.11005(16) 0.11833(11) 0.0226(3) Uani 1 1 d .
C12 C 0.65142(19) 0.0183(2) 0.09171(13) 0.0244(4) Uani 1 1 d .
H12 H 0.7075 0.0053 0.0320 0.029 Uiso 1 1 calc R
N13 N 0.64407(16) 0.16594(16) 0.15637(11) 0.0231(3) Uani 1 1 d .
C14 C 0.55635(18) 0.12565(19) 0.22978(12) 0.0205(3) Uani 1 1 d .
N15 N 0.51808(16) 0.23667(16) 0.31670(11) 0.0227(3) Uani 1 1 d .
C16 C 0.43531(18) 0.17438(19) 0.38623(13) 0.0217(3) Uani 1 1 d .
N17 N 0.39130(16) 0.00445(16) 0.36279(11) 0.0225(3) Uani 1 1 d .
C18 C 0.5645(2) 0.4168(2) 0.33443(15) 0.0316(4) Uani 1 1 d .
H18B H 0.4948 0.4618 0.2831 0.047 Uiso 1 1 calc R
H18C H 0.6805 0.4364 0.3259 0.047 Uiso 1 1 calc R
H18A H 0.5492 0.4727 0.4061 0.047 Uiso 1 1 calc R
C19 C 0.5638(2) -0.2866(2) 0.06579(14) 0.0302(4) Uani 1 1 d .
H19C H 0.6266 -0.2995 0.0065 0.045 Uiso 1 1 calc R
H19B H 0.4482 -0.3298 0.0395 0.045 Uiso 1 1 calc R
H19A H 0.6103 -0.3490 0.1161 0.045 Uiso 1 1 calc R

loop_
_atom_site_aniso_label
_atom_site_aniso_U_11
_atom_site_aniso_U_22
_atom_site_aniso_U_33
_atom_site_aniso_U_23
_atom_site_aniso_U_13
_atom_site_aniso_U_12
O1 0.0369(7) 0.0237(6) 0.0323(7) 0.0066(5) 0.0160(6) -0.0020(5)
C1 0.0193(7) 0.0254(8) 0.0230(8) 0.0081(6) 0.0037(6) 0.0022(6)
O2 0.0368(7) 0.0272(6) 0.0281(7) 0.0053(5) 0.0150(5) -0.0011(5)
C2 0.0245(8) 0.0230(8) 0.0256(9) 0.0058(7) 0.0039(6) 0.0021(6)
O3 0.0399(7) 0.0291(7) 0.0275(7) 0.0071(5) 0.0195(5) 0.0038(5)
C3 0.0260(8) 0.0273(8) 0.0213(8) 0.0022(7) 0.0060(6) 0.0062(6)
O4 0.0394(7) 0.0230(6) 0.0268(6) 0.0033(5) 0.0165(5) -0.0025(5)
C4 0.0201(7) 0.0299(8) 0.0217(8) 0.0075(7) 0.0076(6) 0.0046(6)
O5 0.0391(7) 0.0306(7) 0.0273(7) 0.0080(6) 0.0072(6) -0.0063(5)
C5 0.0216(7) 0.0229(8) 0.0218(8) 0.0052(6) 0.0046(6) 0.0009(6)
O6 0.0308(7) 0.0473(8) 0.0482(9) 0.0286(7) 0.0057(6) -0.0005(6)
C6 0.0229(7) 0.0247(8) 0.0185(8) 0.0041(6) 0.0062(6) 0.0035(6)
O7 0.0321(6) 0.0196(6) 0.0296(7) 0.0056(5) 0.0095(5) -0.0011(5)
C7 0.0443(10) 0.0234(8) 0.0336(10) 0.0021(7) 0.0193(8) 0.0004(7)
O8 0.0360(6) 0.0238(6) 0.0250(6) 0.0006(5) 0.0127(5) -0.0019(5)
C8 0.0207(7) 0.0254(8) 0.0224(8) 0.0072(7) 0.0032(6) 0.0019(6)
C9 0.0189(7) 0.0205(8) 0.0214(8) 0.0050(6) 0.0032(6) 0.0020(6)
C10 0.0194(7) 0.0236(8) 0.0209(8) 0.0047(6) 0.0047(6) 0.0032(6)
N11 0.0216(6) 0.0229(7) 0.0234(7) 0.0037(5) 0.0070(5) 0.0031(5)
C12 0.0214(7) 0.0280(9) 0.0258(9) 0.0087(7) 0.0077(6) 0.0017(6)
N13 0.0243(6) 0.0250(7) 0.0220(7) 0.0076(6) 0.0074(5) 0.0020(5)
C14 0.0190(7) 0.0226(8) 0.0210(8) 0.0066(6) 0.0042(6) 0.0026(6)
N15 0.0258(7) 0.0193(6) 0.0228(7) 0.0035(5) 0.0072(5) 0.0002(5)
C16 0.0219(7) 0.0216(8) 0.0215(8) 0.0049(6) 0.0042(6) 0.0006(6)
N17 0.0249(7) 0.0224(7) 0.0213(7) 0.0055(6) 0.0085(6) -0.0005(5)
C18 0.0396(10) 0.0188(8) 0.0365(10) 0.0041(7) 0.0137(8) -0.0035(7)
C19 0.0357(9) 0.0213(8) 0.0330(10) -0.0002(7) 0.0147(8) 0.0023(7)

loop_
_atom_type_symbol
_atom_type_description
_atom_type_scat_dispersion_real
_atom_type_scat_dispersion_imag
_atom_type_scat_source
C C 0.0033 0.0016 'International Tables Vol C Tables 4.2.6.8 and 6.1.1.4'
H H 0.0000 0.0000 'International Tables Vol C Tables 4.2.6.8 and 6.1.1.4'
N N 0.0061 0.0033 'International Tables Vol C Tables 4.2.6.8 and 6.1.1.4'
O O 0.0106 0.0060 'International Tables Vol C Tables 4.2.6.8 and 6.1.1.4'

loop_
_geom_angle_atom_site_label_1
_geom_angle_atom_site_label_2
_geom_angle_atom_site_label_3
_geom_angle
C8 O1 H1A 107.3(14)
C2 C1 C6 120.24(15)
C2 C1 C8 122.89(14)
C6 C1 C8 116.85(14)
C1 C2 C3 119.59(15)
C1 C2 H2 120.2
C3 C2 H2 120.2
C4 O3 H5 111.6(16)
C4 C3 C2 120.35(15)
C4 C3 H3 119.8
C2 C3 H3 119.8
C5 O4 C7 117.76(13)
O3 C4 C3 119.14(15)
O3 C4 C5 120.88(15)
C3 C4 C5 119.97(15)
H5A O5 H5B 109(2)
O4 C5 C6 125.35(14)
O4 C5 C4 114.83(14)
C6 C5 C4 119.83(15)
H6B O6 H6A 112(3)
C5 C6 C1 119.97(15)
C5 C6 H6 120.0
C1 C6 H6 120.0
O4 C7 H7A 109.5
O4 C7 H7C 109.5
H7A C7 H7C 109.5
O4 C7 H7B 109.5
H7A C7 H7B 109.5
H7C C7 H7B 109.5
O2 C8 O1 122.70(15)
O2 C8 C1 122.18(14)
O1 C8 C1 115.11(14)
O7 C9 N17 121.06(15)
O7 C9 C10 128.27(15)
N17 C9 C10 110.67(13)
C14 C10 N11 104.73(14)
C14 C10 C9 122.81(15)
N11 C10 C9 132.44(14)
C12 N11 C10 106.10(13)
C12 N11 C19 127.04(14)
C10 N11 C19 126.78(14)
N13 C12 N11 114.04(14)
N13 C12 H12 123.0
N11 C12 H12 123.0
C12 N13 C14 102.95(13)
N13 C14 C10 112.17(14)
N13 C14 N15 125.66(14)
C10 C14 N15 122.16(14)
C16 N15 C14 118.34(13)
C16 N15 C18 120.65(14)
C14 N15 C18 121.01(13)
O8 C16 N15 121.69(14)
O8 C16 N17 120.88(14)
N15 C16 N17 117.43(14)
C16 N17 C9 128.50(14)
C16 N17 H17 113.1(13)
C9 N17 H17 118.3(13)
N15 C18 H18B 109.5
N15 C18 H18C 109.5
H18B C18 H18C 109.5
N15 C18 H18A 109.5
H18B C18 H18A 109.5
H18C C18 H18A 109.5
N11 C19 H19C 109.5
N11 C19 H19B 109.5
H19C C19 H19B 109.5
N11 C19 H19A 109.5
H19C C19 H19A 109.5
H19B C19 H19A 109.5

loop_
_geom_bond_atom_site_label_1
_geom_bond_atom_site_label_2
_geom_bond_distance
O1 C8 1.3257(19)
O1 H1A 0.94(3)
C1 C2 1.392(2)
C1 C6 1.401(2)
C1 C8 1.479(2)
O2 C8 1.2225(19)
C2 C3 1.393(2)
C2 H2 0.9500
O3 C4 1.363(2)
O3 H5 0.88(3)
C3 C4 1.385(2)
C3 H3 0.9500
O4 C5 1.3681(19)
O4 C7 1.430(2)
C4 C5 1.407(2)
O5 H5A 0.86(3)
O5 H5B 0.84(2)
C5 C6 1.380(2)
O6 H6B 0.85(3)
O6 H6A 0.90(3)
C6 H6 0.9500
O7 C9 1.2283(19)
C7 H7A 0.9800
C7 H7C 0.9800
C7 H7B 0.9800
O8 C16 1.2362(19)
C9 N17 1.391(2)
C9 C10 1.424(2)
C10 C14 1.372(2)
C10 N11 1.385(2)
N11 C12 1.337(2)
N11 C19 1.459(2)
C12 N13 1.332(2)
C12 H12 0.9500
N13 C14 1.360(2)
C14 N15 1.382(2)
N15 C16 1.372(2)
N15 C18 1.468(2)
C16 N17 1.378(2)
N17 H17 0.92(2)
C18 H18B 0.9800
C18 H18C 0.9800
C18 H18A 0.9800
C19 H19C 0.9800
C19 H19B 0.9800
C19 H19A 0.9800

loop_
_geom_torsion_atom_site_label_1
_geom_torsion_atom_site_label_2
_geom_torsion_atom_site_label_3
_geom_torsion_atom_site_label_4
_geom_torsion
C6 C1 C2 C3 1.9(2)
C8 C1 C2 C3 -176.02(14)
C1 C2 C3 C4 -0.6(2)
C2 C3 C4 O3 179.26(15)
C2 C3 C4 C5 -1.6(2)
C7 O4 C5 C6 -0.4(2)
C7 O4 C5 C4 -179.91(14)
O3 C4 C5 O4 1.2(2)
C3 C4 C5 O4 -177.97(13)
O3 C4 C5 C6 -178.37(14)
C3 C4 C5 C6 2.5(2)
O4 C5 C6 C1 179.32(14)
C4 C5 C6 C1 -1.2(2)
C2 C1 C6 C5 -1.0(2)
C8 C1 C6 C5 177.04(14)
C2 C1 C8 O2 174.67(15)
C6 C1 C8 O2 -3.4(2)
C2 C1 C8 O1 -4.3(2)
C6 C1 C8 O1 177.72(13)
O7 C9 C10 C14 177.92(15)
N17 C9 C10 C14 -2.3(2)
O7 C9 C10 N11 -3.9(3)
N17 C9 C10 N11 175.87(15)
C14 C10 N11 C12 0.08(16)
C9 C10 N11 C12 -178.36(16)
C14 C10 N11 C19 177.01(15)
C9 C10 N11 C19 -1.4(3)
C10 N11 C12 N13 -0.71(18)
C19 N11 C12 N13 -177.63(15)
N11 C12 N13 C14 1.02(17)
C12 N13 C14 C10 -0.95(17)
C12 N13 C14 N15 178.34(14)
N11 C10 C14 N13 0.56(17)
C9 C10 C14 N13 179.18(14)
N11 C10 C14 N15 -178.76(13)
C9 C10 C14 N15 -0.1(2)
N13 C14 N15 C16 -176.81(14)
C10 C14 N15 C16 2.4(2)
N13 C14 N15 C18 3.2(2)
C10 C14 N15 C18 -177.55(15)
C14 N15 C16 O8 178.54(14)
C18 N15 C16 O8 -1.5(2)
C14 N15 C16 N17 -1.9(2)
C18 N15 C16 N17 178.06(14)
O8 C16 N17 C9 178.63(14)
N15 C16 N17 C9 -0.9(2)
O7 C9 N17 C16 -177.27(14)
C10 C9 N17 C16 3.0(2)
